data_2310674
loop_
_publ_author_name
'Smith, D.K.jr.'
'Cline, C.F.'

_publ_section_title
;
 The crystal structure of beta - beryllia
;
_journal_name_full 'Acta Crystallographica (1,1948-23,1967)'
_journal_page_first 393
_journal_page_last 397
_journal_volume 18
_journal_year 1965
_chemical_formula_sum 'Be O'
_space_group_IT_number 136
_symmetry_space_group_name_Hall '-P 4n 2n'
_symmetry_space_group_name_H-M 'P 42/m n m'
_cell_angle_alpha 90
_cell_angle_beta 90
_cell_angle_gamma 90
_cell_formula_units_Z 4
_cell_length_a 4.75
_cell_length_b 4.75
_cell_length_c 2.47
_cell_volume 55.729
_citation_journal_id_ASTM ACCRA9
_cod_data_source_file Smith_ACCRA9_1965_1869.cif
_cod_data_source_block Be1O1
_cod_original_cell_volume 55.72937
_cod_original_formula_sum 'Be1 O1'
_cod_database_code 2310674

loop_
_symmetry_equiv_pos_as_xyz
x,y,z
-y+1/2,x+1/2,z+1/2
-x,-y,z
y+1/2,-x+1/2,z+1/2
x+1/2,-y+1/2,-z+1/2
y,x,-z
-x+1/2,y+1/2,-z+1/2
-y,-x,-z
-x,-y,-z
y-1/2,-x-1/2,-z-1/2
x,y,-z
-y-1/2,x-1/2,-z-1/2
-x-1/2,y-1/2,z-1/2
-y,-x,z
x-1/2,-y-1/2,z-1/2
y,x,z

loop_
_atom_site_label
_atom_site_type_symbol
_atom_site_fract_x
_atom_site_fract_y
_atom_site_fract_z
_atom_site_occupancy
_atom_site_U_iso_or_equiv
Be1 Be+2 0.336 -0.336 0 1 0.0
O1 O-2 0.31 0.31 0 1 0.0
